data_4106573
loop_
_publ_author_name
'Huaping Li'
'Chad Risko'
'Jung Hwa Seo'
'Casey Campbell'
'Guang Wu'
'Jean-Luc Br\'edas'
'Guillermo C. Bazan'

_publ_section_title
;
 Fullerene-Carbene Lewis Acid-Base Adducts
;
_journal_name_full 'Journal of the American Chemical Society'
_journal_page_first 12410
_journal_page_last 12413
_journal_paper_doi 10.1021/ja204974m
_journal_volume 133
_journal_year 2011
_chemical_formula_sum 'C98 H37 Cl3 N2'
_chemical_formula_weight 1348.65
_chemical_name_systematic
; 
 ? 
;
_space_group_IT_number 14
_symmetry_cell_setting monoclinic
_symmetry_space_group_name_Hall '-P 2ybc'
_symmetry_space_group_name_H-M 'P 1 21/c 1'
_atom_sites_solution_hydrogens geom
_atom_sites_solution_primary direct
_atom_sites_solution_secondary difmap
_audit_creation_method SHELXL-97
_cell_angle_alpha 90.00
_cell_angle_beta 99.172(2)
_cell_angle_gamma 90.00
_cell_formula_units_Z 4
_cell_length_a 10.7392(17)
_cell_length_b 26.820(4)
_cell_length_c 20.359(3)
_cell_measurement_temperature 150(2)
_cell_volume 5788.9(15)
_computing_structure_refinement 'SHELXL-97 (Sheldrick, 1997)'
_computing_structure_solution 'SHELXS-97 (Sheldrick, 1990)'
_diffrn_ambient_temperature 150(2)
_diffrn_measured_fraction_theta_full 0.997
_diffrn_measured_fraction_theta_max 0.997
_diffrn_measurement_device_type 'CCD area detector'
_diffrn_measurement_method 'omega scan'
_diffrn_radiation_monochromator graphite
_diffrn_radiation_source 'fine-focus sealed tube'
_diffrn_radiation_type MoK\a
_diffrn_radiation_wavelength 0.71073
_diffrn_reflns_av_R_equivalents 0.1351
_diffrn_reflns_av_sigmaI/netI 0.1362
_diffrn_reflns_limit_h_max 12
_diffrn_reflns_limit_h_min -12
_diffrn_reflns_limit_k_max 31
_diffrn_reflns_limit_k_min -31
_diffrn_reflns_limit_l_max 23
_diffrn_reflns_limit_l_min -24
_diffrn_reflns_number 41814
_diffrn_reflns_theta_full 24.78
_diffrn_reflns_theta_max 24.78
_diffrn_reflns_theta_min 1.27
_exptl_absorpt_coefficient_mu 0.223
_exptl_absorpt_correction_T_max 1
_exptl_absorpt_correction_T_min 0.652
_exptl_absorpt_correction_type multi-scan
_exptl_absorpt_process_details sadabs
_exptl_crystal_colour black
_exptl_crystal_density_diffrn 1.547
_exptl_crystal_description block
_exptl_crystal_F_000 2760
_exptl_crystal_size_max 0.25
_exptl_crystal_size_mid 0.2
_exptl_crystal_size_min 0.15
_refine_diff_density_max 1.505
_refine_diff_density_min -0.994
_refine_diff_density_rms 0.182
_refine_ls_extinction_method none
_refine_ls_goodness_of_fit_ref 2.671
_refine_ls_hydrogen_treatment constr
_refine_ls_matrix_type full
_refine_ls_number_parameters 606
_refine_ls_number_reflns 9915
_refine_ls_number_restraints 0
_refine_ls_restrained_S_all 2.671
_refine_ls_R_factor_all 0.3786
_refine_ls_R_factor_gt 0.2446
_refine_ls_shift/su_max 2.902
_refine_ls_shift/su_mean 0.020
_refine_ls_structure_factor_coef Fsqd
_refine_ls_weighting_details 'calc w=1/[\s^2^(Fo^2^)+(0.1000P)^2^+0.0000P] where P=(Fo^2^+2Fc^2^)/3'
_refine_ls_weighting_scheme calc
_refine_ls_wR_factor_gt 0.5107
_refine_ls_wR_factor_ref 0.5592
_reflns_number_gt 4139
_reflns_number_total 9915
_reflns_threshold_expression >2sigma(I)
_cod_data_source_file ja204974m_si_002.cif
_cod_data_source_block l051810m
_cod_depositor_comments
;
The following automatic conversions were performed:

'_exptl_absorpt_correction_type' value 'multi scan' changed to
'multi-scan' according to the built-in table from CIF Core dictionary
named 'cif_core.dic' version 2.4.1 from 2010-06-29.

Automatic conversion script
Id: cif_fix_values 1715 2011-07-08 13:25:40Z adriana 
;
_cod_original_cell_volume 5789.1(16)
_cod_database_code 4106573

loop_
_symmetry_equiv_pos_as_xyz
'x, y, z'
'-x, y+1/2, -z+1/2'
'-x, -y, -z'
'x, -y-1/2, z-1/2'

loop_
_atom_site_label
_atom_site_type_symbol
_atom_site_fract_x
_atom_site_fract_y
_atom_site_fract_z
_atom_site_U_iso_or_equiv
_atom_site_adp_type
_atom_site_occupancy
_atom_site_symmetry_multiplicity
_atom_site_calc_flag
_atom_site_refinement_flags
C1 C 0.3849(11) 0.7046(5) 0.5885(7) 0.035(3) Uani 1 1 d .
C2 C 0.4277(12) 0.7780(5) 0.5438(7) 0.039(3) Uani 1 1 d .
H2 H 0.4488 0.8114 0.5398 0.047 Uiso 1 1 calc R
C3 C 0.4059(12) 0.7445(5) 0.4943(8) 0.047(4) Uani 1 1 d .
H3 H 0.4059 0.7504 0.4492 0.057 Uiso 1 1 calc R
C4 C 0.4377(11) 0.7781(4) 0.6668(6) 0.030(3) Uani 1 1 d .
C5 C 0.3408(12) 0.8066(4) 0.6868(6) 0.033(3) Uani 1 1 d .
C6 C 0.3679(14) 0.8306(5) 0.7487(7) 0.047(4) Uani 1 1 d .
H6 H 0.3058 0.8500 0.7633 0.057 Uiso 1 1 calc R
C7 C 0.4839(16) 0.8263(5) 0.7887(8) 0.058(4) Uani 1 1 d .
H7 H 0.4987 0.8411 0.8305 0.069 Uiso 1 1 calc R
C8 C 0.5784(14) 0.7994(5) 0.7653(8) 0.055(4) Uani 1 1 d .
H8 H 0.6580 0.7978 0.7910 0.066 Uiso 1 1 calc R
C9 C 0.5569(12) 0.7743(5) 0.7036(8) 0.044(4) Uani 1 1 d .
C10 C 0.2129(11) 0.8136(5) 0.6425(7) 0.038(4) Uani 1 1 d .
H10 H 0.202(11) 0.787(5) 0.609(6) 0.046 Uiso 1 1 calc .
C11 C 0.1012(13) 0.8118(5) 0.6808(8) 0.057(4) Uani 1 1 d .
H11A H 0.1009 0.8414 0.7073 0.086 Uiso 1 1 calc R
H11B H 0.1088 0.7830 0.7092 0.086 Uiso 1 1 calc R
H11C H 0.0239 0.8099 0.6499 0.086 Uiso 1 1 calc R
C12 C 0.2137(13) 0.8639(5) 0.6077(7) 0.049(4) Uani 1 1 d .
H12A H 0.2269 0.8900 0.6404 0.074 Uiso 1 1 calc R
H12B H 0.1343 0.8689 0.5793 0.074 Uiso 1 1 calc R
H12C H 0.2804 0.8645 0.5814 0.074 Uiso 1 1 calc R
C13 C 0.6648(12) 0.7470(5) 0.6764(9) 0.057(5) Uani 1 1 d .
H13 H 0.627(13) 0.720(5) 0.647(7) 0.068 Uiso 1 1 calc .
C14 C 0.7629(14) 0.7234(7) 0.7296(11) 0.101(7) Uani 1 1 d .
H14A H 0.8086 0.7492 0.7560 0.151 Uiso 1 1 calc R
H14B H 0.8205 0.7039 0.7088 0.151 Uiso 1 1 calc R
H14C H 0.7215 0.7024 0.7576 0.151 Uiso 1 1 calc R
C15 C 0.7321(14) 0.7829(5) 0.6350(9) 0.068(5) Uani 1 1 d .
H15A H 0.6742 0.7938 0.5969 0.102 Uiso 1 1 calc R
H15B H 0.8021 0.7662 0.6207 0.102 Uiso 1 1 calc R
H15C H 0.7622 0.8113 0.6617 0.102 Uiso 1 1 calc R
C16 C 0.3670(11) 0.6535(4) 0.4838(6) 0.033(3) Uani 1 1 d .
C17 C 0.2447(13) 0.6440(5) 0.4479(7) 0.045(4) Uani 1 1 d .
C18 C 0.2354(13) 0.5998(5) 0.4130(7) 0.053(4) Uani 1 1 d .
H18 H 0.1574 0.5916 0.3885 0.064 Uiso 1 1 calc R
C19 C 0.3308(15) 0.5677(6) 0.4116(8) 0.071(5) Uani 1 1 d .
H19 H 0.3185 0.5389 0.3858 0.085 Uiso 1 1 calc R
C20 C 0.4503(14) 0.5779(6) 0.4496(7) 0.054(4) Uani 1 1 d .
H20 H 0.5152 0.5548 0.4510 0.065 Uiso 1 1 calc R
C21 C 0.4708(11) 0.6216(6) 0.4845(6) 0.041(4) Uani 1 1 d .
C22 C 0.1370(12) 0.6794(5) 0.4413(9) 0.050(4) Uani 1 1 d .
H22 H 0.154(12) 0.704(5) 0.478(7) 0.060 Uiso 1 1 calc .
C23 C 0.0121(11) 0.6541(6) 0.4454(9) 0.070(5) Uani 1 1 d .
H23A H -0.0032 0.6286 0.4120 0.105 Uiso 1 1 calc R
H23B H -0.0545 0.6784 0.4381 0.105 Uiso 1 1 calc R
H23C H 0.0150 0.6394 0.4886 0.105 Uiso 1 1 calc R
C24 C 0.1219(14) 0.7075(6) 0.3764(8) 0.063(4) Uani 1 1 d .
H24A H 0.2033 0.7128 0.3638 0.094 Uiso 1 1 calc R
H24B H 0.0824 0.7391 0.3814 0.094 Uiso 1 1 calc R
H24C H 0.0704 0.6884 0.3425 0.094 Uiso 1 1 calc R
C25 C 0.6020(12) 0.6361(6) 0.5207(7) 0.044(4) Uani 1 1 d .
H25 H 0.594(11) 0.656(5) 0.560(7) 0.052 Uiso 1 1 calc .
C26 C 0.6847(13) 0.5917(7) 0.5404(7) 0.074(5) Uani 1 1 d .
H26A H 0.6350 0.5652 0.5544 0.111 Uiso 1 1 calc R
H26B H 0.7500 0.6007 0.5763 0.111 Uiso 1 1 calc R
H26C H 0.7221 0.5808 0.5030 0.111 Uiso 1 1 calc R
C27 C 0.6687(13) 0.6666(7) 0.4738(8) 0.076(5) Uani 1 1 d .
H27A H 0.6854 0.6459 0.4378 0.114 Uiso 1 1 calc R
H27B H 0.7468 0.6792 0.4976 0.114 Uiso 1 1 calc R
H27C H 0.6160 0.6940 0.4565 0.114 Uiso 1 1 calc R
C28 C 0.3522(11) 0.6660(4) 0.6365(6) 0.029(3) Uani 1 1 d .
C29 C 0.5080(12) 0.6505(5) 0.8188(7) 0.046(4) Uiso 1 1 d .
C30 C 0.3549(13) 0.4458(5) 0.9057(7) 0.048(4) Uiso 1 1 d .
C31 C -0.0425(12) 0.6083(5) 0.7026(7) 0.048(4) Uiso 1 1 d .
C32 C 0.1927(13) 0.6684(5) 0.8521(7) 0.046(4) Uiso 1 1 d .
C33 C 0.5896(13) 0.5861(5) 0.7416(7) 0.053(4) Uiso 1 1 d .
C34 C 0.1083(14) 0.4144(5) 0.7618(7) 0.056(4) Uiso 1 1 d .
C35 C 0.4573(13) 0.5316(5) 0.6425(7) 0.051(4) Uiso 1 1 d .
C36 C 0.5789(12) 0.5187(5) 0.8175(7) 0.045(4) Uiso 1 1 d .
C37 C 0.3516(16) 0.5005(6) 0.6231(9) 0.070(5) Uiso 1 1 d .
C38 C 0.3097(14) 0.6820(5) 0.8338(7) 0.056(4) Uiso 1 1 d .
C39 C 0.4538(16) 0.6709(6) 0.7544(9) 0.075(5) Uiso 1 1 d .
C40 C 0.3034(14) 0.6107(6) 0.9386(8) 0.061(4) Uiso 1 1 d .
C41 C 0.124(2) 0.6525(7) 0.6461(10) 0.092(6) Uiso 1 1 d .
C42 C 0.2858(15) 0.4169(6) 0.8575(8) 0.068(5) Uiso 1 1 d .
C43 C -0.0270(16) 0.4693(6) 0.8536(9) 0.075(5) Uiso 1 1 d .
C44 C 0.3167(15) 0.6946(6) 0.7656(8) 0.065(4) Uiso 1 1 d .
C45 C 0.0513(16) 0.5627(7) 0.6132(9) 0.079(5) Uiso 1 1 d .
C46 C 0.009(2) 0.4405(10) 0.7376(13) 0.132(8) Uiso 1 1 d .
C47 C 0.4174(15) 0.6574(6) 0.8620(8) 0.067(5) Uiso 1 1 d .
C48 C 0.5238(15) 0.6141(6) 0.6936(8) 0.070(5) Uiso 1 1 d .
C49 C 0.2286(16) 0.4399(6) 0.6782(9) 0.077(5) Uiso 1 1 d .
C50 C 0.1955(15) 0.6364(6) 0.9077(8) 0.067(5) Uiso 1 1 d .
C51 C 0.2279(14) 0.4152(6) 0.7407(8) 0.061(4) Uiso 1 1 d .
C52 C 0.1448(17) 0.5555(7) 0.9564(9) 0.078(5) Uiso 1 1 d .
C53 C 0.4469(15) 0.5818(6) 0.6323(8) 0.060(4) Uiso 1 1 d .
C54 C -0.0734(16) 0.4702(7) 0.7814(9) 0.081(5) Uiso 1 1 d .
C55 C 0.039(2) 0.6424(8) 0.6793(11) 0.101(6) Uiso 1 1 d .
C56 C 0.2207(18) 0.6917(7) 0.7261(9) 0.081(5) Uiso 1 1 d .
C57 C 0.1207(17) 0.4657(7) 0.6492(9) 0.084(5) Uiso 1 1 d .
C58 C 0.512(2) 0.4753(8) 0.8355(12) 0.107(7) Uiso 1 1 d .
C59 C -0.1162(16) 0.5529(7) 0.7851(9) 0.075(5) Uiso 1 1 d .
C60 C 0.4434(18) 0.4449(7) 0.7812(10) 0.089(6) Uiso 1 1 d .
C61 C -0.0175(19) 0.6304(8) 0.8113(12) 0.101(6) Uiso 1 1 d .
C62 C 0.2742(15) 0.5639(6) 0.9623(8) 0.063(4) Uiso 1 1 d .
C63 C 0.3256(18) 0.4147(7) 0.7963(10) 0.086(5) Uiso 1 1 d .
C64 C 0.2948(16) 0.4781(7) 0.9469(9) 0.076(5) Uiso 1 1 d .
C65 C 0.0891(16) 0.6669(6) 0.7986(9) 0.072(5) Uiso 1 1 d .
C66 C 0.087(3) 0.5150(11) 0.9419(14) 0.144(9) Uiso 1 1 d .
C67 C -0.0604(18) 0.5159(8) 0.6826(10) 0.092(6) Uiso 1 1 d .
C68 C 0.1429(17) 0.4685(7) 0.9342(9) 0.082(5) Uiso 1 1 d .
C69 C 0.1167(17) 0.5118(7) 0.6123(10) 0.090(6) Uiso 1 1 d .
C70 C -0.0348(15) 0.5172(6) 0.8875(8) 0.067(5) Uiso 1 1 d .
C71 C 0.091(2) 0.4402(8) 0.8828(11) 0.103(6) Uiso 1 1 d .
C72 C 0.5824(18) 0.6030(8) 0.8144(10) 0.093(6) Uiso 1 1 d .
C73 C 0.1333(18) 0.6024(8) 0.6006(10) 0.098(6) Uiso 1 1 d .
C74 C 0.2466(16) 0.5803(6) 0.5880(8) 0.072(5) Uiso 1 1 d .
C75 C 0.5761(19) 0.5294(8) 0.7443(11) 0.103(7) Uiso 1 1 d .
C76 C 0.2465(16) 0.5243(6) 0.5952(8) 0.073(5) Uiso 1 1 d .
C77 C 0.4636(15) 0.4701(6) 0.8860(8) 0.065(5) Uiso 1 1 d .
C78 C 0.230(2) 0.6673(8) 0.6476(11) 0.116(7) Uiso 1 1 d .
C79 C -0.0756(17) 0.5576(7) 0.8518(10) 0.087(6) Uiso 1 1 d .
C80 C 0.0798(19) 0.6038(7) 0.9168(10) 0.094(6) Uiso 1 1 d .
C81 C 0.3431(19) 0.4608(7) 0.6639(11) 0.093(6) Uiso 1 1 d .
C82 C -0.046(2) 0.5607(10) 0.6608(12) 0.126(8) Uiso 1 1 d .
C83 C 0.362(3) 0.6085(11) 0.6110(14) 0.152(10) Uiso 1 1 d .
C84 C -0.074(2) 0.6079(8) 0.7587(12) 0.112(7) Uiso 1 1 d .
C85 C 0.443(2) 0.4596(8) 0.7153(12) 0.110(7) Uiso 1 1 d .
C86 C 0.4255(16) 0.6176(6) 0.9104(9) 0.076(5) Uiso 1 1 d .
C87 C 0.3560(17) 0.5224(7) 0.9586(9) 0.076(5) Uiso 1 1 d .
C88 C -0.1135(16) 0.5164(7) 0.7535(9) 0.079(5) Uiso 1 1 d .
C89 C 0.146(2) 0.4161(8) 0.8389(12) 0.109(7) Uiso 1 1 d .
C90 C 0.526(2) 0.5096(8) 0.6963(12) 0.104(7) Uiso 1 1 d .
C91 C 0.458(2) 0.6554(10) 0.6922(14) 0.134(8) Uiso 1 1 d .
C92 C -0.0061(18) 0.4695(8) 0.6825(11) 0.094(6) Uiso 1 1 d .
C93 C -0.0056(19) 0.6054(8) 0.8683(11) 0.095(6) Uiso 1 1 d .
C94 C 0.467(2) 0.5277(9) 0.9267(11) 0.111(7) Uiso 1 1 d .
C95 C 0.1099(19) 0.6772(7) 0.7405(10) 0.092(6) Uiso 1 1 d .
C96 C 0.4999(17) 0.5692(7) 0.9091(9) 0.086(6) Uiso 1 1 d .
C97 C 0.573(2) 0.5627(9) 0.8488(12) 0.118(7) Uiso 1 1 d .
C98 C 0.164(2) 0.3100(10) 0.0435(12) 0.132(11) Uani 1 1 d .
H98 H 0.12(2) 0.328(9) 0.073(13) 0.158 Uiso 1 1 calc .
Cl1 Cl 0.0386(5) 0.2843(3) -0.0034(3) 0.134(3) Uani 1 1 d .
Cl2 Cl 0.2381(9) 0.2767(2) 0.0999(5) 0.220(5) Uani 1 1 d .
Cl3 Cl 0.2232(9) 0.3604(2) 0.0153(4) 0.171(3) Uani 1 1 d .
N1 N 0.4130(9) 0.7538(4) 0.6016(5) 0.033(3) Uani 1 1 d .
N2 N 0.3836(9) 0.7001(4) 0.5234(6) 0.041(3) Uani 1 1 d .

loop_
_atom_site_aniso_label
_atom_site_aniso_U_11
_atom_site_aniso_U_22
_atom_site_aniso_U_33
_atom_site_aniso_U_23
_atom_site_aniso_U_13
_atom_site_aniso_U_12
C1 0.023(7) 0.031(8) 0.047(10) 0.010(7) -0.001(6) 0.007(6)
C2 0.051(9) 0.026(8) 0.045(9) 0.015(7) 0.020(7) -0.003(7)
C3 0.054(9) 0.037(9) 0.056(10) 0.027(8) 0.025(8) 0.007(7)
C4 0.036(8) 0.018(7) 0.034(8) 0.017(6) 0.000(7) 0.002(6)
C5 0.045(8) 0.025(7) 0.031(8) 0.006(6) 0.013(7) 0.001(6)
C6 0.059(10) 0.048(9) 0.034(9) -0.001(7) 0.003(8) -0.015(8)
C7 0.072(12) 0.036(9) 0.059(11) 0.004(8) -0.004(10) -0.004(9)
C8 0.050(10) 0.047(10) 0.064(12) 0.009(9) -0.005(9) -0.015(8)
C9 0.028(8) 0.031(8) 0.068(11) 0.015(8) -0.004(8) -0.014(6)
C10 0.029(8) 0.045(9) 0.042(9) -0.007(7) 0.011(7) 0.013(7)
C11 0.049(9) 0.049(10) 0.076(11) 0.020(8) 0.016(9) 0.008(7)
C12 0.051(9) 0.050(10) 0.051(9) 0.022(8) 0.023(8) 0.016(7)
C13 0.021(8) 0.025(8) 0.121(15) 0.002(9) -0.001(9) -0.003(6)
C14 0.044(10) 0.085(14) 0.17(2) 0.071(14) -0.005(12) 0.012(9)
C15 0.061(10) 0.053(10) 0.098(13) 0.009(9) 0.038(10) 0.001(8)
C16 0.018(7) 0.030(8) 0.050(9) 0.015(7) 0.002(6) 0.002(6)
C17 0.047(10) 0.033(9) 0.056(10) 0.012(8) 0.009(8) 0.003(7)
C18 0.044(9) 0.044(10) 0.062(10) -0.018(8) -0.021(8) 0.012(8)
C19 0.057(11) 0.066(12) 0.084(13) -0.049(10) -0.005(10) -0.003(9)
C20 0.050(10) 0.065(11) 0.046(9) -0.010(9) 0.001(8) 0.017(8)
C21 0.026(8) 0.065(10) 0.033(8) 0.003(8) 0.003(7) 0.004(7)
C22 0.028(8) 0.024(8) 0.097(13) -0.001(8) 0.008(8) 0.000(6)
C23 0.024(8) 0.062(11) 0.122(15) 0.027(10) 0.006(9) 0.007(7)
C24 0.051(10) 0.059(10) 0.078(12) 0.001(9) 0.009(9) 0.006(8)
C25 0.040(9) 0.066(10) 0.022(8) 0.001(7) -0.004(7) 0.010(8)
C26 0.042(9) 0.140(17) 0.039(10) 0.003(10) 0.004(8) 0.022(10)
C27 0.035(9) 0.118(15) 0.074(12) 0.023(11) 0.007(9) 0.014(9)
C28 0.024(7) 0.022(7) 0.041(8) 0.003(6) 0.006(6) 0.009(5)
C98 0.12(2) 0.15(2) 0.101(19) 0.090(18) -0.051(15) -0.043(17)
Cl1 0.065(3) 0.180(6) 0.148(6) 0.060(5) -0.014(3) -0.015(4)
Cl2 0.283(10) 0.079(4) 0.233(9) 0.042(5) -0.160(8) -0.052(5)
Cl3 0.271(9) 0.103(5) 0.151(6) 0.031(4) 0.074(6) -0.065(5)
N1 0.033(6) 0.022(6) 0.047(7) 0.014(6) 0.009(5) 0.006(5)
N2 0.035(7) 0.042(8) 0.047(8) 0.003(6) 0.010(6) 0.005(5)

loop_
_atom_type_symbol
_atom_type_description
_atom_type_scat_dispersion_real
_atom_type_scat_dispersion_imag
_atom_type_scat_source
C C 0.0033 0.0016 'International Tables Vol C Tables 4.2.6.8 and 6.1.1.4'
H H 0.0000 0.0000 'International Tables Vol C Tables 4.2.6.8 and 6.1.1.4'
N N 0.0061 0.0033 'International Tables Vol C Tables 4.2.6.8 and 6.1.1.4'
Cl Cl 0.1484 0.1585 'International Tables Vol C Tables 4.2.6.8 and 6.1.1.4'

loop_
_geom_angle_atom_site_label_1
_geom_angle_atom_site_label_2
_geom_angle_atom_site_label_3
_geom_angle
N2 C1 N1 104.4(11)
N2 C1 C28 128.3(12)
N1 C1 C28 127.2(12)
C3 C2 N1 107.2(11)
C3 C2 H2 126.4
N1 C2 H2 126.4
C2 C3 N2 106.1(12)
C2 C3 H3 126.9
N2 C3 H3 126.9
C9 C4 C5 123.3(13)
C9 C4 N1 118.5(11)
C5 C4 N1 118.0(11)
C6 C5 C4 117.0(12)
C6 C5 C10 120.7(12)
C4 C5 C10 122.2(11)
C7 C6 C5 121.9(14)
C7 C6 H6 119.1
C5 C6 H6 119.1
C6 C7 C8 118.9(15)
C6 C7 H7 120.6
C8 C7 H7 120.6
C7 C8 C9 121.9(14)
C7 C8 H8 119.1
C9 C8 H8 119.1
C4 C9 C8 116.9(13)
C4 C9 C13 121.7(14)
C8 C9 C13 121.3(13)
C12 C10 C5 108.1(11)
C12 C10 C11 109.1(10)
C5 C10 C11 113.5(11)
C12 C10 H10 107(6)
C5 C10 H10 108(6)
C11 C10 H10 111(6)
C10 C11 H11A 109.5
C10 C11 H11B 109.5
H11A C11 H11B 109.5
C10 C11 H11C 109.5
H11A C11 H11C 109.5
H11B C11 H11C 109.5
C10 C12 H12A 109.5
C10 C12 H12B 109.5
H12A C12 H12B 109.5
C10 C12 H12C 109.5
H12A C12 H12C 109.5
H12B C12 H12C 109.5
C14 C13 C15 108.6(12)
C14 C13 C9 114.5(15)
C15 C13 C9 110.2(11)
C14 C13 H13 96(8)
C15 C13 H13 123(8)
C9 C13 H13 104(8)
C13 C14 H14A 109.5
C13 C14 H14B 109.5
H14A C14 H14B 109.5
C13 C14 H14C 109.5
H14A C14 H14C 109.5
H14B C14 H14C 109.5
C13 C15 H15A 109.5
C13 C15 H15B 109.5
H15A C15 H15B 109.5
C13 C15 H15C 109.5
H15A C15 H15C 109.5
H15B C15 H15C 109.5
C21 C16 C17 124.3(12)
C21 C16 N2 118.8(11)
C17 C16 N2 116.9(10)
C18 C17 C16 113.9(12)
C18 C17 C22 120.8(13)
C16 C17 C22 125.0(13)
C19 C18 C17 124.8(14)
C19 C18 H18 117.6
C17 C18 H18 117.6
C18 C19 C20 119.5(13)
C18 C19 H19 120.2
C20 C19 H19 120.2
C21 C20 C19 120.4(13)
C21 C20 H20 119.8
C19 C20 H20 119.8
C20 C21 C16 117.0(12)
C20 C21 C25 121.7(12)
C16 C21 C25 121.2(13)
C17 C22 C24 111.9(12)
C17 C22 C23 113.0(11)
C24 C22 C23 107.3(13)
C17 C22 H22 107(9)
C24 C22 H22 107(9)
C23 C22 H22 110(9)
C22 C23 H23A 109.5
C22 C23 H23B 109.5
H23A C23 H23B 109.5
C22 C23 H23C 109.5
H23A C23 H23C 109.5
H23B C23 H23C 109.5
C22 C24 H24A 109.5
C22 C24 H24B 109.5
H24A C24 H24B 109.5
C22 C24 H24C 109.5
H24A C24 H24C 109.5
H24B C24 H24C 109.5
C26 C25 C27 106.1(12)
C26 C25 C21 112.7(13)
C27 C25 C21 109.0(11)
C26 C25 H25 115(8)
C27 C25 H25 106(8)
C21 C25 H25 108(8)
C25 C26 H26A 109.5
C25 C26 H26B 109.5
H26A C26 H26B 109.5
C25 C26 H26C 109.5
H26A C26 H26C 109.5
H26B C26 H26C 109.5
C25 C27 H27A 109.5
C25 C27 H27B 109.5
H27A C27 H27B 109.5
C25 C27 H27C 109.5
H27A C27 H27C 109.5
H27B C27 H27C 109.5
C78 C28 C91 120.6(16)
C78 C28 C1 114.9(13)
C91 C28 C1 113.3(13)
C78 C28 C83 100.9(16)
C91 C28 C83 88.9(16)
C1 C28 C83 114.2(13)
C47 C29 C39 107.1(13)
C47 C29 C72 124.4(14)
C39 C29 C72 113.8(14)
C42 C30 C64 121.2(13)
C42 C30 C77 115.1(13)
C64 C30 C77 110.4(13)
C84 C31 C55 126.3(18)
C84 C31 C82 121.2(19)
C55 C31 C82 108.7(16)
C38 C32 C50 117.4(13)
C38 C32 C65 115.0(13)
C50 C32 C65 120.5(14)
C48 C33 C75 122.8(16)
C48 C33 C72 115.3(14)
C75 C33 C72 103.6(15)
C46 C34 C51 127.0(18)
C46 C34 C89 115.5(18)
C51 C34 C89 101.7(14)
C90 C35 C53 125.1(17)
C90 C35 C37 106.1(16)
C53 C35 C37 119.8(14)
C97 C36 C58 121.5(17)
C97 C36 C75 107.8(17)
C58 C36 C75 118.0(16)
C76 C37 C81 119.8(17)
C76 C37 C35 114.9(15)
C81 C37 C35 114.9(17)
C47 C38 C32 119.2(14)
C47 C38 C44 110.2(14)
C32 C38 C44 120.0(14)
C91 C39 C29 131.8(19)
C91 C39 C44 114.3(18)
C29 C39 C44 105.0(13)
C62 C40 C50 112.4(14)
C62 C40 C86 119.5(14)
C50 C40 C86 118.0(14)
C78 C41 C55 146(2)
C78 C41 C73 98.0(19)
C55 C41 C73 104.1(19)
C30 C42 C63 117.4(15)
C30 C42 C89 126.8(16)
C63 C42 C89 102.4(17)
C70 C43 C54 114.8(15)
C70 C43 C71 111.7(16)
C54 C43 C71 121.6(16)
C56 C44 C38 117.2(16)
C56 C44 C39 124.8(16)
C38 C44 C39 103.1(13)
C73 C45 C82 129.9(18)
C73 C45 C69 111.3(15)
C82 C45 C69 109.6(17)
C34 C46 C92 127(2)
C34 C46 C54 124(2)
C92 C46 C54 100(2)
C38 C47 C29 114.5(14)
C38 C47 C86 126.5(15)
C29 C47 C86 110.7(14)
C91 C48 C33 135(2)
C91 C48 C53 103.0(18)
C33 C48 C53 113.8(14)
C57 C49 C81 113.8(17)
C57 C49 C51 118.8(16)
C81 C49 C51 119.4(17)
C40 C50 C32 124.4(14)
C40 C50 C80 106.7(14)
C32 C50 C80 121.3(15)
C63 C51 C34 110.4(14)
C63 C51 C49 127.3(15)
C34 C51 C49 114.1(14)
C66 C52 C62 127(2)
C66 C52 C80 115(2)
C62 C52 C80 104.9(15)
C83 C53 C35 134(2)
C83 C53 C48 103(2)
C35 C53 C48 112.8(14)
C88 C54 C43 116.8(16)
C88 C54 C46 112.4(17)
C43 C54 C46 115.2(17)
C41 C55 C31 151(2)
C41 C55 C95 89.7(17)
C31 C55 C95 110.8(17)
C44 C56 C95 125.0(19)
C44 C56 C78 117.8(17)
C95 C56 C78 106.1(18)
C49 C57 C69 126.7(17)
C49 C57 C92 123.4(17)
C69 C57 C92 102.0(16)
C77 C58 C36 126(2)
C77 C58 C60 109.5(19)
C36 C58 C60 117.8(18)
C88 C59 C79 126(2)
C88 C59 C84 122.2(18)
C79 C59 C84 100.4(17)
C85 C60 C58 119.3(19)
C85 C60 C63 116.7(19)
C58 C60 C63 117.6(17)
C84 C61 C93 117(2)
C84 C61 C65 114(2)
C93 C61 C65 119(2)
C52 C62 C40 113.0(15)
C52 C62 C87 118.8(15)
C40 C62 C87 120.6(14)
C42 C63 C51 115.1(15)
C42 C63 C60 121.8(17)
C51 C63 C60 110.8(15)
C87 C64 C30 112.4(15)
C87 C64 C68 127.6(16)
C30 C64 C68 110.2(14)
C95 C65 C32 118.2(17)
C95 C65 C61 122.2(19)
C32 C65 C61 113.2(15)
C52 C66 C68 126(2)
C52 C66 C70 117(2)
C68 C66 C70 106(2)
C82 C67 C92 140(2)
C82 C67 C88 111.8(19)
C92 C67 C88 102.4(17)
C71 C68 C66 117(2)
C71 C68 C64 119.5(17)
C66 C68 C64 105.9(18)
C57 C69 C76 110.8(16)
C57 C69 C45 136.9(17)
C76 C69 C45 104.0(15)
C79 C70 C43 119.4(16)
C79 C70 C66 125.0(18)
C43 C70 C66 101.3(16)
C89 C71 C68 130(2)
C89 C71 C43 115(2)
C68 C71 C43 103.3(18)
C97 C72 C29 125.3(19)
C97 C72 C33 106.8(18)
C29 C72 C33 114.0(16)
C74 C73 C45 107.0(17)
C74 C73 C41 125.3(18)
C45 C73 C41 114.3(16)
C73 C74 C83 115.8(19)
C73 C74 C76 112.7(15)
C83 C74 C76 119.8(18)
C90 C75 C36 132(2)
C90 C75 C33 117(2)
C36 C75 C33 103.7(16)
C37 C76 C74 120.1(15)
C37 C76 C69 122.4(16)
C74 C76 C69 104.8(14)
C58 C77 C30 138.6(18)
C58 C77 C94 108.5(17)
C30 C77 C94 102.8(13)
C41 C78 C28 157(2)
C41 C78 C56 87.3(18)
C28 C78 C56 111.1(18)
C70 C79 C59 119.4(18)
C70 C79 C93 117.5(18)
C59 C79 C93 111.8(18)
C93 C80 C50 113.0(19)
C93 C80 C52 129(2)
C50 C80 C52 102.7(15)
C37 C81 C85 111.3(19)
C37 C81 C49 125.3(19)
C85 C81 C49 115.3(19)
C67 C82 C31 125(2)
C67 C82 C45 112(2)
C31 C82 C45 111.1(18)
C53 C83 C74 112(2)
C53 C83 C28 123(2)
C74 C83 C28 120(2)
C31 C84 C61 127(2)
C31 C84 C59 115.7(19)
C61 C84 C59 105(2)
C81 C85 C60 129(2)
C81 C85 C90 100.6(18)
C60 C85 C90 121(2)
C47 C86 C40 112.6(14)
C47 C86 C96 126.2(15)
C40 C86 C96 112.8(14)
C64 C87 C62 113.9(16)
C64 C87 C94 114.6(17)
C62 C87 C94 120.1(17)
C59 C88 C54 123.2(19)
C59 C88 C67 122.1(18)
C54 C88 C67 103.0(16)
C71 C89 C42 111(2)
C71 C89 C34 129(2)
C42 C89 C34 110.2(17)
C75 C90 C35 127(2)
C75 C90 C85 111(2)
C35 C90 C85 106.9(18)
C48 C91 C39 110(2)
C48 C91 C28 121(2)
C39 C91 C28 122(2)
C46 C92 C67 121(2)
C46 C92 C57 108.2(19)
C67 C92 C57 116.3(18)
C80 C93 C61 132(2)
C80 C93 C79 116(2)
C61 C93 C79 105(2)
C96 C94 C87 121(2)
C96 C94 C77 130(2)
C87 C94 C77 99.8(16)
C65 C95 C56 124(2)
C65 C95 C55 116.9(18)
C56 C95 C55 108.9(17)
C94 C96 C86 125.6(18)
C94 C96 C97 109(2)
C86 C96 C97 115.9(17)
C72 C97 C36 117(2)
C72 C97 C96 115(2)
C36 C97 C96 123(2)
Cl2 C98 Cl3 123.4(15)
Cl2 C98 Cl1 116.8(15)
Cl3 C98 Cl1 117.6(12)
Cl2 C98 H98 49(10)
Cl3 C98 H98 137(10)
Cl1 C98 H98 95(10)
C1 N1 C2 110.0(11)
C1 N1 C4 127.3(10)
C2 N1 C4 122.4(10)
C1 N2 C3 112.2(12)
C1 N2 C16 126.9(11)
C3 N2 C16 120.8(12)

loop_
_geom_bond_atom_site_label_1
_geom_bond_atom_site_label_2
_geom_bond_distance
C1 N2 1.329(16)
C1 N1 1.370(15)
C1 C28 1.502(16)
C2 C3 1.344(18)
C2 N1 1.374(15)
C2 H2 0.9300
C3 N2 1.370(15)
C3 H3 0.9300
C4 C9 1.380(17)
C4 C5 1.404(16)
C4 N1 1.465(15)
C5 C6 1.404(17)
C5 C10 1.530(18)
C6 C7 1.38(2)
C6 H6 0.9300
C7 C8 1.39(2)
C7 H7 0.9300
C8 C9 1.41(2)
C8 H8 0.9300
C9 C13 1.545(19)
C10 C12 1.525(17)
C10 C11 1.531(17)
C10 H10 1.14(12)
C11 H11A 0.9600
C11 H11B 0.9600
C11 H11C 0.9600
C12 H12A 0.9600
C12 H12B 0.9600
C12 H12C 0.9600
C13 C14 1.52(2)
C13 C15 1.53(2)
C13 H13 1.03(14)
C14 H14A 0.9600
C14 H14B 0.9600
C14 H14C 0.9600
C15 H15A 0.9600
C15 H15B 0.9600
C15 H15C 0.9600
C16 C21 1.403(16)
C16 C17 1.421(18)
C16 N2 1.482(16)
C17 C18 1.379(18)
C17 C22 1.486(18)
C18 C19 1.342(18)
C18 H18 0.9300
C19 C20 1.42(2)
C19 H19 0.9300
C20 C21 1.371(18)
C20 H20 0.9300
C21 C25 1.532(18)
C22 C24 1.51(2)
C22 C23 1.517(17)
C22 H22 0.89(13)
C23 H23A 0.9600
C23 H23B 0.9600
C23 H23C 0.9600
C24 H24A 0.9600
C24 H24B 0.9600
C24 H24C 0.9600
C25 C26 1.50(2)
C25 C27 1.519(19)
C25 H25 0.93(13)
C26 H26A 0.9600
C26 H26B 0.9600
C26 H26C 0.9600
C27 H27A 0.9600
C27 H27B 0.9600
C27 H27C 0.9600
C28 C78 1.37(3)
C28 C91 1.50(3)
C28 C83 1.64(3)
C29 C47 1.425(18)
C29 C39 1.45(2)
C29 C72 1.51(2)
C30 C42 1.37(2)
C30 C64 1.43(2)
C30 C77 1.449(19)
C31 C84 1.24(2)
C31 C55 1.40(2)
C31 C82 1.53(3)
C32 C38 1.415(18)
C32 C50 1.416(19)
C32 C65 1.43(2)
C33 C48 1.34(2)
C33 C75 1.53(2)
C33 C72 1.56(2)
C34 C46 1.30(3)
C34 C51 1.418(19)
C34 C89 1.56(3)
C35 C90 1.36(2)
C35 C53 1.363(19)
C35 C37 1.41(2)
C36 C97 1.35(2)
C36 C58 1.44(2)
C36 C75 1.51(2)
C37 C76 1.34(2)
C37 C81 1.36(2)
C38 C47 1.38(2)
C38 C44 1.44(2)
C39 C91 1.34(3)
C39 C44 1.65(2)
C40 C62 1.40(2)
C40 C50 1.41(2)
C40 C86 1.52(2)
C41 C78 1.21(2)
C41 C55 1.25(2)
C41 C73 1.64(3)
C42 C63 1.38(2)
C42 C89 1.49(2)
C43 C70 1.47(2)
C43 C54 1.47(2)
C43 C71 1.53(3)
C44 C56 1.21(2)
C45 C73 1.43(2)
C45 C82 1.54(3)
C45 C69 1.54(2)
C46 C92 1.35(3)
C46 C54 1.57(3)
C47 C86 1.44(2)
C48 C91 1.31(3)
C48 C53 1.63(2)
C49 C57 1.40(2)
C49 C81 1.42(2)
C49 C51 1.44(2)
C50 C80 1.55(2)
C51 C63 1.41(2)
C52 C66 1.26(3)
C52 C62 1.39(2)
C52 C80 1.62(3)
C53 C83 1.19(3)
C54 C88 1.40(2)
C55 C95 1.64(3)
C56 C95 1.33(2)
C56 C78 1.74(3)
C57 C69 1.44(2)
C57 C92 1.62(2)
C58 C77 1.23(2)
C58 C60 1.47(3)
C59 C88 1.18(2)
C59 C79 1.36(2)
C59 C84 1.66(3)
C60 C85 1.40(3)
C60 C63 1.57(2)
C61 C84 1.29(3)
C61 C93 1.33(3)
C61 C65 1.56(2)
C62 C87 1.43(2)
C64 C87 1.36(2)
C64 C68 1.63(2)
C65 C95 1.27(2)
C66 C68 1.40(3)
C66 C70 1.58(3)
C67 C82 1.30(3)
C67 C92 1.38(2)
C67 C88 1.63(2)
C68 C71 1.34(2)
C69 C76 1.53(2)
C70 C79 1.34(2)
C71 C89 1.31(3)
C72 C97 1.30(3)
C73 C74 1.41(2)
C74 C83 1.46(3)
C74 C76 1.51(2)
C75 C90 1.17(3)
C77 C94 1.75(3)
C79 C93 1.50(2)
C80 C93 1.24(2)
C81 C85 1.37(3)
C85 C90 1.69(3)
C86 C96 1.53(2)
C87 C94 1.45(2)
C94 C96 1.24(2)
C96 C97 1.57(3)
C98 Cl2 1.57(2)
C98 Cl3 1.63(2)
C98 Cl1 1.67(2)
C98 H98 0.9(3)

loop_
_geom_torsion_atom_site_label_1
_geom_torsion_atom_site_label_2
_geom_torsion_atom_site_label_3
_geom_torsion_atom_site_label_4
_geom_torsion
N1 C2 C3 N2 -2.5(14)
C9 C4 C5 C6 -2.5(17)
N1 C4 C5 C6 -178.3(10)
C9 C4 C5 C10 174.9(11)
N1 C4 C5 C10 -0.9(16)
C4 C5 C6 C7 -0.4(18)
C10 C5 C6 C7 -177.9(12)
C5 C6 C7 C8 3(2)
C6 C7 C8 C9 -3(2)
C5 C4 C9 C8 2.4(17)
N1 C4 C9 C8 178.2(10)
C5 C4 C9 C13 -173.4(11)
N1 C4 C9 C13 2.4(16)
C7 C8 C9 C4 0.7(19)
C7 C8 C9 C13 176.4(12)
C6 C5 C10 C12 78.5(14)
C4 C5 C10 C12 -98.8(13)
C6 C5 C10 C11 -42.7(16)
C4 C5 C10 C11 140.0(12)
C4 C9 C13 C14 -150.7(13)
C8 C9 C13 C14 33.8(18)
C4 C9 C13 C15 86.6(16)
C8 C9 C13 C15 -89.0(17)
C21 C16 C17 C18 0.1(19)
N2 C16 C17 C18 -179.2(11)
C21 C16 C17 C22 -173.8(13)
N2 C16 C17 C22 7.0(19)
C16 C17 C18 C19 0(2)
C22 C17 C18 C19 174.1(15)
C17 C18 C19 C20 2(3)
C18 C19 C20 C21 -4(2)
C19 C20 C21 C16 4(2)
C19 C20 C21 C25 -174.0(13)
C17 C16 C21 C20 -2.0(19)
N2 C16 C21 C20 177.2(11)
C17 C16 C21 C25 175.8(12)
N2 C16 C21 C25 -4.9(17)
C18 C17 C22 C24 -75.2(16)
C16 C17 C22 C24 98.3(17)
C18 C17 C22 C23 46(2)
C16 C17 C22 C23 -140.5(14)
C20 C21 C25 C26 -26.2(18)
C16 C21 C25 C26 156.0(12)
C20 C21 C25 C27 91.2(16)
C16 C21 C25 C27 -86.5(15)
N2 C1 C28 C78 -94.1(18)
N1 C1 C28 C78 80.0(18)
N2 C1 C28 C91 121.7(17)
N1 C1 C28 C91 -64.1(18)
N2 C1 C28 C83 22(2)
N1 C1 C28 C83 -164.0(15)
C90 C35 C37 C76 149.0(17)
C53 C35 C37 C76 0(2)
C90 C35 C37 C81 4(2)
C53 C35 C37 C81 -144.9(16)
C50 C32 C38 C47 12(2)
C65 C32 C38 C47 -139.4(15)
C50 C32 C38 C44 152.7(14)
C65 C32 C38 C44 2(2)
C47 C29 C39 C91 -141(2)
C72 C29 C39 C91 0(3)
C47 C29 C39 C44 3.0(16)
C72 C29 C39 C44 144.3(13)
C64 C30 C42 C63 136.5(17)
C77 C30 C42 C63 -1(2)
C64 C30 C42 C89 3(3)
C77 C30 C42 C89 -134.3(18)
C47 C38 C44 C56 142.6(17)
C32 C38 C44 C56 -2(2)
C47 C38 C44 C39 1.6(17)
C32 C38 C44 C39 -142.8(14)
C91 C39 C44 C56 12(3)
C29 C39 C44 C56 -139.9(18)
C91 C39 C44 C38 148.7(18)
C29 C39 C44 C38 -2.8(16)
C51 C34 C46 C92 8(4)
C89 C34 C46 C92 138(3)
C51 C34 C46 C54 -133(2)
C89 C34 C46 C54 -3(3)
C32 C38 C47 C29 144.9(14)
C44 C38 C47 C29 0(2)
C32 C38 C47 C86 0(3)
C44 C38 C47 C86 -144.9(16)
C39 C29 C47 C38 -2.3(19)
C72 C29 C47 C38 -138.4(16)
C39 C29 C47 C86 148.3(14)
C72 C29 C47 C86 12(2)
C75 C33 C48 C91 133(2)
C72 C33 C48 C91 5(3)
C75 C33 C48 C53 -10(2)
C72 C33 C48 C53 -137.7(14)
C62 C40 C50 C32 -145.2(15)
C86 C40 C50 C32 0(2)
C62 C40 C50 C80 4.5(19)
C86 C40 C50 C80 149.7(14)
C38 C32 C50 C40 -11(2)
C65 C32 C50 C40 137.8(17)
C38 C32 C50 C80 -157.0(14)
C65 C32 C50 C80 -8(2)
C46 C34 C51 C63 138(2)
C89 C34 C51 C63 2.8(18)
C46 C34 C51 C49 -13(3)
C89 C34 C51 C49 -148.2(15)
C57 C49 C51 C63 -137.0(19)
C81 C49 C51 C63 10(3)
C57 C49 C51 C34 8(2)
C81 C49 C51 C34 155.0(16)
C90 C35 C53 C83 -140(3)
C37 C35 C53 C83 3(3)
C90 C35 C53 C48 -2(2)
C37 C35 C53 C48 140.9(14)
C91 C48 C53 C83 0(2)
C33 C48 C53 C83 153.6(19)
C91 C48 C53 C35 -150.2(17)
C33 C48 C53 C35 3.5(18)
C70 C43 C54 C88 3(2)
C71 C43 C54 C88 -136.9(18)
C70 C43 C54 C46 138.1(17)
C71 C43 C54 C46 -2(3)
C34 C46 C54 C88 141(2)
C92 C46 C54 C88 -9(2)
C34 C46 C54 C43 4(3)
C92 C46 C54 C43 -146.0(19)
C78 C41 C55 C31 -117(5)
C73 C41 C55 C31 12(5)
C78 C41 C55 C95 20(4)
C73 C41 C55 C95 148.7(15)
C84 C31 C55 C41 142(4)
C82 C31 C55 C41 -15(5)
C84 C31 C55 C95 10(3)
C82 C31 C55 C95 -147.7(16)
C38 C44 C56 C95 -1(3)
C39 C44 C56 C95 131(2)
C38 C44 C56 C78 -139.7(16)
C39 C44 C56 C78 -8(3)
C81 C49 C57 C69 -5(3)
C51 C49 C57 C69 143.5(19)
C81 C49 C57 C92 -148.5(17)
C51 C49 C57 C92 0(3)
C97 C36 C58 C77 -14(3)
C75 C36 C58 C77 -151(2)
C97 C36 C58 C60 136(2)
C75 C36 C58 C60 -2(3)
C77 C58 C60 C85 153(2)
C36 C58 C60 C85 -1(3)
C77 C58 C60 C63 2(3)
C36 C58 C60 C63 -152.4(17)
C66 C52 C62 C40 143(2)
C80 C52 C62 C40 5(2)
C66 C52 C62 C87 -7(3)
C80 C52 C62 C87 -144.8(15)
C50 C40 C62 C52 -6(2)
C86 C40 C62 C52 -151.0(15)
C50 C40 C62 C87 142.8(16)
C86 C40 C62 C87 -2(2)
C30 C42 C63 C51 -140.3(16)
C89 C42 C63 C51 3(2)
C30 C42 C63 C60 -2(3)
C89 C42 C63 C60 142.1(17)
C34 C51 C63 C42 -4(2)
C49 C51 C63 C42 142.0(17)
C34 C51 C63 C60 -147.3(14)
C49 C51 C63 C60 -1(2)
C85 C60 C63 C42 -150.6(19)
C58 C60 C63 C42 1(3)
C85 C60 C63 C51 -10(2)
C58 C60 C63 C51 141.6(18)
C42 C30 C64 C87 -140.8(17)
C77 C30 C64 C87 -2(2)
C42 C30 C64 C68 8(2)
C77 C30 C64 C68 146.9(14)
C38 C32 C65 C95 1(2)
C50 C32 C65 C95 -149.2(17)
C38 C32 C65 C61 153.5(14)
C50 C32 C65 C61 4(2)
C84 C61 C65 C95 7(3)
C93 C61 C65 C95 153(2)
C84 C61 C65 C32 -145.0(19)
C93 C61 C65 C32 1(3)
C62 C52 C66 C68 6(4)
C80 C52 C66 C68 140(2)
C62 C52 C66 C70 -133(2)
C80 C52 C66 C70 1(3)
C52 C66 C68 C71 -137(3)
C70 C66 C68 C71 6(3)
C52 C66 C68 C64 -1(3)
C70 C66 C68 C64 142.0(16)
C87 C64 C68 C71 132(2)
C30 C64 C68 C71 -11(2)
C87 C64 C68 C66 -4(3)
C30 C64 C68 C66 -146.2(18)
C49 C57 C69 C76 12(3)
C92 C57 C69 C76 161.6(14)
C49 C57 C69 C45 -130(2)
C92 C57 C69 C45 20(3)
C73 C45 C69 C57 141(2)
C82 C45 C69 C57 -9(3)
C73 C45 C69 C76 -2(2)
C82 C45 C69 C76 -152.3(16)
C54 C43 C70 C79 -3(2)
C71 C43 C70 C79 140.3(17)
C54 C43 C70 C66 -145.1(16)
C71 C43 C70 C66 -1(2)
C52 C66 C70 C79 6(3)
C68 C66 C70 C79 -141(2)
C52 C66 C70 C43 145(2)
C68 C66 C70 C43 -2(2)
C66 C68 C71 C89 133(3)
C64 C68 C71 C89 2(4)
C66 C68 C71 C43 -6(3)
C64 C68 C71 C43 -136.6(16)
C70 C43 C71 C89 -141.7(19)
C54 C43 C71 C89 -1(3)
C70 C43 C71 C68 4(2)
C54 C43 C71 C68 145.3(17)
C47 C29 C72 C97 1(3)
C39 C29 C72 C97 -133(2)
C47 C29 C72 C33 135.2(16)
C39 C29 C72 C33 2(2)
C48 C33 C72 C97 139.3(18)
C75 C33 C72 C97 2(2)
C48 C33 C72 C29 -3(2)
C75 C33 C72 C29 -140.5(15)
C82 C45 C73 C74 146(2)
C69 C45 C73 C74 3(2)
C82 C45 C73 C41 2(3)
C69 C45 C73 C41 -140.3(16)
C78 C41 C73 C74 16(3)
C55 C41 C73 C74 -138(2)
C78 C41 C73 C45 151(2)
C55 C41 C73 C45 -3(2)
C45 C73 C74 C83 -146.0(19)
C41 C73 C74 C83 -8(3)
C45 C73 C74 C76 -3(2)
C41 C73 C74 C76 135.2(18)
C97 C36 C75 C90 -140(3)
C58 C36 C75 C90 2(4)
C97 C36 C75 C33 9(2)
C58 C36 C75 C33 151.5(15)
C48 C33 C75 C90 15(3)
C72 C33 C75 C90 148(2)
C48 C33 C75 C36 -139.5(15)
C72 C33 C75 C36 -6.6(17)
C81 C37 C76 C74 141.7(18)
C35 C37 C76 C74 -1(2)
C81 C37 C76 C69 6(3)
C35 C37 C76 C69 -137.2(17)
C73 C74 C76 C37 -140.9(18)
C83 C74 C76 C37 1(3)
C73 C74 C76 C69 2(2)
C83 C74 C76 C69 143.1(19)
C57 C69 C76 C37 -12(3)
C45 C69 C76 C37 141.7(17)
C57 C69 C76 C74 -153.9(15)
C45 C69 C76 C74 0.2(18)
C36 C58 C77 C30 146(2)
C60 C58 C77 C30 -5(3)
C36 C58 C77 C94 9(3)
C60 C58 C77 C94 -142.2(16)
C42 C30 C77 C58 5(3)
C64 C30 C77 C58 -137(2)
C42 C30 C77 C94 143.5(14)
C64 C30 C77 C94 1.8(17)
C55 C41 C78 C28 125(6)
C73 C41 C78 C28 -6(6)
C55 C41 C78 C56 -18(4)
C73 C41 C78 C56 -148.9(14)
C91 C28 C78 C41 -105(6)
C1 C28 C78 C41 113(6)
C83 C28 C78 C41 -10(6)
C91 C28 C78 C56 35(2)
C1 C28 C78 C56 -106.4(16)
C83 C28 C78 C56 130.2(17)
C44 C56 C78 C41 150(2)
C95 C56 C78 C41 4(2)
C44 C56 C78 C28 -15(3)
C95 C56 C78 C28 -160.8(17)
C43 C70 C79 C59 4(3)
C66 C70 C79 C59 136(2)
C43 C70 C79 C93 -136.9(17)
C66 C70 C79 C93 -5(3)
C88 C59 C79 C70 -4(3)
C84 C59 C79 C70 -147.6(17)
C88 C59 C79 C93 139(2)
C84 C59 C79 C93 -5(2)
C40 C50 C80 C93 -144.1(18)
C32 C50 C80 C93 7(3)
C40 C50 C80 C52 -1.4(18)
C32 C50 C80 C52 149.5(15)
C66 C52 C80 C93 -12(3)
C62 C52 C80 C93 132(2)
C66 C52 C80 C50 -146(2)
C62 C52 C80 C50 -2.1(18)
C76 C37 C81 C85 -144.0(19)
C35 C37 C81 C85 -1(2)
C76 C37 C81 C49 3(3)
C35 C37 C81 C49 146.0(18)
C57 C49 C81 C37 -4(3)
C51 C49 C81 C37 -151.9(19)
C57 C49 C81 C85 142.2(19)
C51 C49 C81 C85 -6(3)
C92 C67 C82 C31 -130(3)
C88 C67 C82 C31 16(3)
C92 C67 C82 C45 9(4)
C88 C67 C82 C45 155.9(16)
C84 C31 C82 C67 -12(3)
C55 C31 C82 C67 147(2)
C84 C31 C82 C45 -152(2)
C55 C31 C82 C45 7(2)
C73 C45 C82 C67 -150(2)
C69 C45 C82 C67 -7(3)
C73 C45 C82 C31 -5(3)
C69 C45 C82 C31 138.2(17)
C35 C53 C83 C74 -4(4)
C48 C53 C83 C74 -144.3(18)
C35 C53 C83 C28 148.2(19)
C48 C53 C83 C28 8(3)
C73 C74 C83 C53 142(2)
C76 C74 C83 C53 2(3)
C73 C74 C83 C28 -11(3)
C76 C74 C83 C28 -151.2(17)
C78 C28 C83 C53 -132(3)
C91 C28 C83 C53 -11(3)
C1 C28 C83 C53 104(3)
C78 C28 C83 C74 18(3)
C91 C28 C83 C74 139(2)
C1 C28 C83 C74 -106(2)
C55 C31 C84 C61 -17(4)
C82 C31 C84 C61 138(2)
C55 C31 C84 C59 -154.2(17)
C82 C31 C84 C59 1(3)
C93 C61 C84 C31 -138(2)
C65 C61 C84 C31 9(4)
C93 C61 C84 C59 2(3)
C65 C61 C84 C59 148.8(15)
C88 C59 C84 C31 2(3)
C79 C59 C84 C31 147.6(19)
C88 C59 C84 C61 -143(2)
C79 C59 C84 C61 2(2)
C37 C81 C85 C60 144(2)
C49 C81 C85 C60 -7(3)
C37 C81 C85 C90 -2(2)
C49 C81 C85 C90 -152.4(17)
C58 C60 C85 C81 -136(2)
C63 C60 C85 C81 15(3)
C58 C60 C85 C90 4(3)
C63 C60 C85 C90 155.0(17)
C38 C47 C86 C40 -11(2)
C29 C47 C86 C40 -156.9(13)
C38 C47 C86 C96 134.8(19)
C29 C47 C86 C96 -11(2)
C62 C40 C86 C47 153.0(15)
C50 C40 C86 C47 10(2)
C62 C40 C86 C96 3(2)
C50 C40 C86 C96 -139.9(16)
C30 C64 C87 C62 144.5(15)
C68 C64 C87 C62 2(3)
C30 C64 C87 C94 1(2)
C68 C64 C87 C94 -141.2(19)
C52 C62 C87 C64 2(2)
C40 C62 C87 C64 -145.1(17)
C52 C62 C87 C94 143.9(18)
C40 C62 C87 C94 -4(3)
C79 C59 C88 C54 4(3)
C84 C59 C88 C54 140.0(19)
C79 C59 C88 C67 -133(2)
C84 C59 C88 C67 3(3)
C43 C54 C88 C59 -3(3)
C46 C54 C88 C59 -140(2)
C43 C54 C88 C67 140.3(16)
C46 C54 C88 C67 4(2)
C82 C67 C88 C59 -12(3)
C92 C67 C88 C59 146(2)
C82 C67 C88 C54 -156(2)
C92 C67 C88 C54 2(2)
C68 C71 C89 C42 8(3)
C43 C71 C89 C42 143.6(17)
C68 C71 C89 C34 -133(2)
C43 C71 C89 C34 2(3)
C30 C42 C89 C71 -12(3)
C63 C42 C89 C71 -150.5(18)
C30 C42 C89 C34 137.5(17)
C63 C42 C89 C34 -1(2)
C46 C34 C89 C71 0(3)
C51 C34 C89 C71 141(2)
C46 C34 C89 C42 -142.1(19)
C51 C34 C89 C42 -0.8(19)
C36 C75 C90 C35 132(2)
C33 C75 C90 C35 -14(3)
C36 C75 C90 C85 0(4)
C33 C75 C90 C85 -146.0(16)
C53 C35 C90 C75 8(3)
C37 C35 C90 C75 -139(2)
C53 C35 C90 C85 141.9(16)
C37 C35 C90 C85 -4.8(19)
C81 C85 C90 C75 146(2)
C60 C85 C90 C75 -3(3)
C81 C85 C90 C35 4(2)
C60 C85 C90 C35 -145(2)
C33 C48 C91 C39 -3(4)
C53 C48 C91 C39 142.1(18)
C33 C48 C91 C28 -153.1(19)
C53 C48 C91 C28 -8(2)
C29 C39 C91 C48 0(3)
C44 C39 C91 C48 -141.7(17)
C29 C39 C91 C28 150.3(18)
C44 C39 C91 C28 8(3)
C78 C28 C91 C48 113(2)
C1 C28 C91 C48 -105(2)
C83 C28 C91 C48 11(2)
C78 C28 C91 C39 -34(3)
C1 C28 C91 C39 108(2)
C83 C28 C91 C39 -136(2)
C34 C46 C92 C67 -137(3)
C54 C46 C92 C67 12(3)
C34 C46 C92 C57 1(4)
C54 C46 C92 C57 149.3(15)
C82 C67 C92 C46 139(3)
C88 C67 C92 C46 -10(3)
C82 C67 C92 C57 4(4)
C88 C67 C92 C57 -144.2(16)
C49 C57 C92 C46 -5(3)
C69 C57 C92 C46 -155.9(19)
C49 C57 C92 C67 135(2)
C69 C57 C92 C67 -16(2)
C50 C80 C93 C61 -2(4)
C52 C80 C93 C61 -132(3)
C50 C80 C93 C79 143.7(16)
C52 C80 C93 C79 13(3)
C84 C61 C93 C80 143(3)
C65 C61 C93 C80 -2(4)
C84 C61 C93 C79 -5(3)
C65 C61 C93 C79 -150.1(16)
C70 C79 C93 C80 -4(3)
C59 C79 C93 C80 -148.0(19)
C70 C79 C93 C61 149.8(18)
C59 C79 C93 C61 6(2)
C64 C87 C94 C96 150(2)
C62 C87 C94 C96 8(3)
C64 C87 C94 C77 0(2)
C62 C87 C94 C77 -141.0(16)
C58 C77 C94 C96 6(3)
C30 C77 C94 C96 -147(2)
C58 C77 C94 C87 151.1(18)
C30 C77 C94 C87 -1.3(17)
C32 C65 C95 C56 -4(3)
C61 C65 C95 C56 -153.8(19)
C32 C65 C95 C55 138.7(16)
C61 C65 C95 C55 -12(3)
C44 C56 C95 C65 4(3)
C78 C56 C95 C65 146(2)
C44 C56 C95 C55 -141(2)
C78 C56 C95 C55 2(2)
C41 C55 C95 C65 -155(2)
C31 C55 C95 C65 4(2)
C41 C55 C95 C56 -7(2)
C31 C55 C95 C56 152.0(17)
C87 C94 C96 C86 -8(3)
C77 C94 C96 C86 132(2)
C87 C94 C96 C97 -152.5(19)
C77 C94 C96 C97 -13(3)
C47 C86 C96 C94 -143(2)
C40 C86 C96 C94 2(3)
C47 C86 C96 C97 -1(3)
C40 C86 C96 C97 144.9(16)
C29 C72 C97 C36 141.3(19)
C33 C72 C97 C36 4(3)
C29 C72 C97 C96 -14(3)
C33 C72 C97 C96 -151.0(16)
C58 C36 C97 C72 -149(2)
C75 C36 C97 C72 -9(3)
C58 C36 C97 C96 4(3)
C75 C36 C97 C96 144.3(19)
C94 C96 C97 C72 162(2)
C86 C96 C97 C72 13(3)
C94 C96 C97 C36 8(3)
C86 C96 C97 C36 -140(2)
N2 C1 N1 C2 0.2(13)
C28 C1 N1 C2 -175.1(11)
N2 C1 N1 C4 -173.9(10)
C28 C1 N1 C4 10.9(18)
C3 C2 N1 C1 1.5(14)
C3 C2 N1 C4 175.9(10)
C9 C4 N1 C1 81.9(14)
C5 C4 N1 C1 -102.1(13)
C9 C4 N1 C2 -91.5(13)
C5 C4 N1 C2 84.5(13)
N1 C1 N2 C3 -1.8(13)
C28 C1 N2 C3 173.3(11)
N1 C1 N2 C16 175.3(10)
C28 C1 N2 C16 -9.5(19)
C2 C3 N2 C1 2.8(15)
C2 C3 N2 C16 -174.5(10)
C21 C16 N2 C1 -79.7(15)
C17 C16 N2 C1 99.6(15)
C21 C16 N2 C3 97.3(14)
C17 C16 N2 C3 -83.4(14)
